data_4028634
loop_
_publ_author_name
'Norikazu Yamazaki'
'Yosuke Demizu'
'Yukiko Sato'
'Mitsunobu Doi'
'Masaaki Kurihara'

_publ_section_title
;
 Helical Foldamer Containing a Combination of Cyclopentane-1,2-diamine and
 2,2-Dimethylmalonic Acid
;
_journal_name_full 'Journal of Organic Chemistry'
_journal_page_first 9991
_journal_page_last 9994
_journal_paper_doi 10.1021/jo401505b
_journal_volume 78
_journal_year 2013
_chemical_absolute_configuration rm
_chemical_compound_source synthesis
_chemical_formula_moiety 'C46 H76 N8 O11'
_chemical_formula_sum 'C46 H76 N8 O11'
_chemical_formula_weight 917.15
_chemical_name_systematic
; 
 ? 
;
_space_group_IT_number 4
_symmetry_cell_setting monoclinic
_symmetry_space_group_name_Hall 'P 2yb'
_symmetry_space_group_name_H-M 'P 1 21 1'
_atom_sites_solution_hydrogens geom
_atom_sites_solution_primary direct
_atom_sites_solution_secondary difmap
_audit_creation_method SHELXL-97
_cell_angle_alpha 90.00
_cell_angle_beta 98.923(2)
_cell_angle_gamma 90.00
_cell_formula_units_Z 2
_cell_length_a 16.235(2)
_cell_length_b 9.2834(12)
_cell_length_c 17.084(2)
_cell_measurement_reflns_used 7143
_cell_measurement_temperature 240(2)
_cell_measurement_theta_max 24.34
_cell_measurement_theta_min 2.41
_cell_volume 2543.7(5)
_computing_cell_refinement 'SAINT-PLUS (Bruker, 1998)'
_computing_data_collection 'SMART (Bruker, 1998)'
_computing_data_reduction 'SAINT-PLUS (Bruker, 1998)'
_computing_structure_refinement 'SHELXL-97 (Sheldrick, 2008)'
_computing_structure_solution 'SHELXS-97 (Sheldrick, 2008)'
_diffrn_ambient_temperature 240(2)
_diffrn_detector_area_resol_mean 8.366
_diffrn_measured_fraction_theta_full 0.997
_diffrn_measured_fraction_theta_max 0.997
_diffrn_measurement_device_type 'CCD (Bruker APEX)'
_diffrn_measurement_method \w-scan
_diffrn_radiation_monochromator 'conforcal (Bruker Montel)'
_diffrn_radiation_source 'rotating anode (M18XCE)'
_diffrn_radiation_type MoK\a
_diffrn_radiation_wavelength 0.71073
_diffrn_reflns_av_R_equivalents 0.0288
_diffrn_reflns_av_sigmaI/netI 0.0249
_diffrn_reflns_limit_h_max 19
_diffrn_reflns_limit_h_min -19
_diffrn_reflns_limit_k_max 11
_diffrn_reflns_limit_k_min -11
_diffrn_reflns_limit_l_max 20
_diffrn_reflns_limit_l_min -20
_diffrn_reflns_number 20152
_diffrn_reflns_theta_full 25.68
_diffrn_reflns_theta_max 25.68
_diffrn_reflns_theta_min 1.27
_diffrn_standards_decay_% 4.4
_diffrn_standards_interval_count 20152
_diffrn_standards_interval_time 840
_diffrn_standards_number 156
_exptl_absorpt_coefficient_mu 0.086
_exptl_absorpt_correction_T_max 1.0
_exptl_absorpt_correction_T_min 0.7947
_exptl_absorpt_correction_type multi-scan
_exptl_absorpt_process_details 'SADABS (Sheldrick, 1996)'
_exptl_crystal_colour colorless
_exptl_crystal_density_diffrn 1.197
_exptl_crystal_description platet
_exptl_crystal_F_000 992
_exptl_crystal_size_max 0.40
_exptl_crystal_size_mid 0.30
_exptl_crystal_size_min 0.05
_refine_diff_density_max 0.365
_refine_diff_density_min -0.169
_refine_diff_density_rms 0.039
_refine_ls_abs_structure_details 'Flack (1983), 0 Friedel pairs'
_refine_ls_abs_structure_Flack -0.2(13)
_refine_ls_extinction_method none
_refine_ls_goodness_of_fit_ref 1.035
_refine_ls_hydrogen_treatment constr
_refine_ls_matrix_type full
_refine_ls_number_parameters 596
_refine_ls_number_reflns 5137
_refine_ls_number_restraints 1
_refine_ls_restrained_S_all 1.035
_refine_ls_R_factor_all 0.0538
_refine_ls_R_factor_gt 0.0475
_refine_ls_shift/su_max 0.002
_refine_ls_shift/su_mean 0.000
_refine_ls_structure_factor_coef Fsqd
_refine_ls_weighting_details 'calc w=1/[\s^2^(Fo^2^)+(0.0795P)^2^+0.6498P] where P=(Fo^2^+2Fc^2^)/3'
_refine_ls_weighting_scheme calc
_refine_ls_wR_factor_gt 0.1309
_refine_ls_wR_factor_ref 0.1347
_reflns_number_gt 4502
_reflns_number_total 5137
_reflns_threshold_expression I>2\s(I)
_cod_data_source_file jo401505b_si_004.cif
_cod_data_source_block dmz2
_cod_original_cell_volume 2543.7(6)
_cod_database_code 4028634

loop_
_symmetry_equiv_pos_as_xyz
'x, y, z'
'-x, y+1/2, -z'

loop_
_atom_site_label
_atom_site_type_symbol
_atom_site_fract_x
_atom_site_fract_y
_atom_site_fract_z
_atom_site_U_iso_or_equiv
_atom_site_adp_type
_atom_site_occupancy
_atom_site_symmetry_multiplicity
_atom_site_calc_flag
_atom_site_refinement_flags
_atom_site_disorder_assembly
_atom_site_disorder_group
C1 C 0.8771(2) 0.0600(5) 0.03652(19) 0.0504(8) Uani 1 1 d . . .
O1 O 0.86541(13) 0.0673(3) 0.11982(12) 0.0477(6) Uani 1 1 d . . .
C2 C 0.9243(3) -0.0750(5) 0.0220(3) 0.0667(11) Uani 1 1 d . . .
H2A H 0.9810 -0.0682 0.0496 0.100 Uiso 1 1 calc R . .
H2B H 0.9250 -0.0857 -0.0344 0.100 Uiso 1 1 calc R . .
H2C H 0.8971 -0.1579 0.0413 0.100 Uiso 1 1 calc R . .
C3 C 0.9222(3) 0.1932(5) 0.0143(3) 0.0665(11) Uani 1 1 d . . .
H3A H 0.8903 0.2782 0.0233 0.100 Uiso 1 1 calc R . .
H3B H 0.9284 0.1882 -0.0412 0.100 Uiso 1 1 calc R . .
H3C H 0.9769 0.1984 0.0465 0.100 Uiso 1 1 calc R . .
C4 C 0.7883(3) 0.0550(8) -0.0059(2) 0.0822(16) Uani 1 1 d . . .
H4A H 0.7595 0.1424 0.0053 0.123 Uiso 1 1 calc R . .
H4B H 0.7601 -0.0278 0.0122 0.123 Uiso 1 1 calc R . .
H4C H 0.7883 0.0474 -0.0625 0.123 Uiso 1 1 calc R . .
C5 C 0.93097(18) 0.0680(4) 0.17873(17) 0.0404(7) Uani 1 1 d . . .
O5 O 1.00411(13) 0.0715(4) 0.16974(14) 0.0575(7) Uani 1 1 d . . .
N11 N 0.90438(15) 0.0646(4) 0.24846(15) 0.0451(7) Uani 1 1 d . . .
H11 H 0.8514 0.0758 0.2498 0.054 Uiso 1 1 calc R . .
C11 C 0.96003(19) 0.0430(4) 0.32230(18) 0.0407(7) Uani 1 1 d . . .
H11A H 1.0124 0.0001 0.3101 0.049 Uiso 1 1 calc R . .
C12 C 0.9236(2) -0.0585(5) 0.3792(2) 0.0564(9) Uani 1 1 d . . .
H12A H 0.8629 -0.0473 0.3737 0.068 Uiso 1 1 calc R . .
H12B H 0.9364 -0.1591 0.3685 0.068 Uiso 1 1 calc R . .
C13 C 0.9646(4) -0.0145(6) 0.4606(3) 0.0935(18) Uani 1 1 d . . .
H13A H 0.9220 0.0046 0.4942 0.112 Uiso 1 1 calc R . .
H13B H 1.0006 -0.0924 0.4848 0.112 Uiso 1 1 calc R . .
C14 C 1.0145(3) 0.1162(5) 0.4541(2) 0.0597(10) Uani 1 1 d . . .
H14A H 1.0738 0.0922 0.4585 0.072 Uiso 1 1 calc R . .
H14B H 1.0071 0.1852 0.4958 0.072 Uiso 1 1 calc R . .
C15 C 0.98224(18) 0.1785(4) 0.37281(17) 0.0375(7) Uani 1 1 d . . .
H15 H 0.9304 0.2330 0.3759 0.045 Uiso 1 1 calc R . .
N15 N 1.04139(14) 0.2738(3) 0.34265(14) 0.0360(6) Uani 1 1 d . . .
H15A H 1.0938 0.2499 0.3500 0.043 Uiso 1 1 calc R . .
C21 C 1.01876(17) 0.3956(4) 0.30439(17) 0.0370(7) Uani 1 1 d . . .
O21 O 0.94657(14) 0.4401(3) 0.29531(17) 0.0581(7) Uani 1 1 d . . .
C22 C 1.08720(18) 0.4878(4) 0.27591(18) 0.0396(7) Uani 1 1 d . . .
C23 C 1.0487(2) 0.5804(5) 0.2065(2) 0.0612(10) Uani 1 1 d . . .
H23A H 1.0918 0.6388 0.1886 0.092 Uiso 1 1 calc R . .
H23B H 1.0066 0.6427 0.2230 0.092 Uiso 1 1 calc R . .
H23C H 1.0233 0.5190 0.1635 0.092 Uiso 1 1 calc R . .
C24 C 1.1231(3) 0.5842(5) 0.3460(3) 0.0682(12) Uani 1 1 d . . .
H24A H 1.1671 0.6440 0.3309 0.102 Uiso 1 1 calc R . .
H24B H 1.1457 0.5245 0.3908 0.102 Uiso 1 1 calc R . .
H24C H 1.0793 0.6451 0.3604 0.102 Uiso 1 1 calc R . .
C25 C 1.15950(18) 0.4037(4) 0.24889(18) 0.0384(7) Uani 1 1 d . . .
O25 O 1.22996(14) 0.4546(3) 0.26079(17) 0.0549(6) Uani 1 1 d . . .
N31 N 1.14201(14) 0.2807(3) 0.20884(15) 0.0399(6) Uani 1 1 d . . .
H31 H 1.0901 0.2570 0.1937 0.048 Uiso 1 1 calc R . .
C31 C 1.20766(19) 0.1851(4) 0.1898(2) 0.0442(8) Uani 1 1 d . B .
H31A H 1.2574 0.2444 0.1853 0.053 Uiso 1 1 calc R . .
C32 C 1.1845(2) 0.1007(5) 0.1126(2) 0.0602(10) Uani 1 1 d . . .
H32A H 1.1900 0.1602 0.0663 0.072 Uiso 1 1 calc R A 1
H32B H 1.1276 0.0626 0.1073 0.072 Uiso 1 1 calc R A 1
C33 C 1.2504(7) -0.0225(12) 0.1236(6) 0.068(4) Uani 0.458(14) 1 d P B 1
H33A H 1.2324 -0.1043 0.0888 0.081 Uiso 0.458(14) 1 calc PR B 1
H33B H 1.3046 0.0115 0.1128 0.081 Uiso 0.458(14) 1 calc PR B 1
C33 C 1.1906(6) -0.0554(10) 0.1338(5) 0.070(3) Uani 0.542(14) 1 d P B 2
H33C H 1.2095 -0.1116 0.0914 0.084 Uiso 0.542(14) 1 calc PR B 2
H33D H 1.1365 -0.0926 0.1430 0.084 Uiso 0.542(14) 1 calc PR B 2
C34 C 1.2542(3) -0.0631(5) 0.2096(3) 0.0657(11) Uani 1 1 d . . .
H34A H 1.3103 -0.0972 0.2312 0.079 Uiso 1 1 calc R B 1
H34B H 1.2144 -0.1404 0.2148 0.079 Uiso 1 1 calc R B 1
C35 C 1.23265(19) 0.0712(4) 0.2546(2) 0.0454(8) Uani 1 1 d . B .
H35 H 1.1835 0.0494 0.2804 0.055 Uiso 1 1 calc R . .
N35 N 1.30075(15) 0.1156(3) 0.31500(17) 0.0466(7) Uani 1 1 d . . .
H35A H 1.3512 0.0943 0.3079 0.056 Uiso 1 1 calc R B .
C41 C 1.29111(18) 0.1869(4) 0.38080(19) 0.0440(8) Uani 1 1 d . B .
O41 O 1.22228(13) 0.2099(3) 0.39977(14) 0.0523(6) Uani 1 1 d . . .
C42 C 1.3722(2) 0.2314(5) 0.4349(2) 0.0566(10) Uani 1 1 d . . .
C43 C 1.3516(3) 0.3371(8) 0.4979(3) 0.0928(19) Uani 1 1 d . B .
H43A H 1.3247 0.4218 0.4722 0.139 Uiso 1 1 calc R . .
H43B H 1.4026 0.3653 0.5318 0.139 Uiso 1 1 calc R . .
H43C H 1.3144 0.2911 0.5295 0.139 Uiso 1 1 calc R . .
C44 C 1.4133(3) 0.0955(7) 0.4744(3) 0.0860(16) Uani 1 1 d . B .
H44A H 1.4645 0.1216 0.5087 0.129 Uiso 1 1 calc R . .
H44B H 1.4260 0.0293 0.4339 0.129 Uiso 1 1 calc R . .
H44C H 1.3756 0.0495 0.5055 0.129 Uiso 1 1 calc R . .
C45 C 1.43350(19) 0.3064(4) 0.3872(2) 0.0469(8) Uani 1 1 d . B .
O45 O 1.50784(13) 0.2779(4) 0.39921(16) 0.0617(7) Uani 1 1 d . . .
N51 N 1.40029(16) 0.4056(3) 0.33659(19) 0.0517(7) Uani 1 1 d . . .
H51 H 1.3476 0.4254 0.3345 0.062 Uiso 1 1 calc R B .
C51 C 1.4471(2) 0.4840(4) 0.2838(3) 0.0561(10) Uani 1 1 d . B .
H51A H 1.5061 0.4905 0.3091 0.067 Uiso 1 1 calc R . .
C52 C 1.4122(3) 0.6377(5) 0.2686(3) 0.0772(13) Uani 1 1 d . . .
H52A H 1.3633 0.6522 0.2950 0.093 Uiso 1 1 calc R B .
H52B H 1.4545 0.7097 0.2884 0.093 Uiso 1 1 calc R . .
C53 C 1.3894(3) 0.6491(6) 0.1833(3) 0.0773(13) Uani 1 1 d . B .
H53A H 1.3998 0.7469 0.1656 0.093 Uiso 1 1 calc R . .
H53B H 1.3301 0.6271 0.1676 0.093 Uiso 1 1 calc R . .
C54 C 1.4418(2) 0.5428(6) 0.1471(3) 0.0714(13) Uani 1 1 d . . .
H54A H 1.4981 0.5803 0.1463 0.086 Uiso 1 1 calc R B .
H54B H 1.4164 0.5174 0.0931 0.086 Uiso 1 1 calc R . .
C55 C 1.44329(19) 0.4129(5) 0.2034(2) 0.0557(10) Uani 1 1 d . B .
H55 H 1.3892 0.3622 0.1910 0.067 Uiso 1 1 calc R . .
N55 N 1.51039(16) 0.3076(4) 0.19865(18) 0.0503(7) Uani 1 1 d . . .
H55A H 1.5563 0.3386 0.1841 0.060 Uiso 1 1 calc R B .
C61 C 1.50512(19) 0.1687(4) 0.2151(2) 0.0459(8) Uani 1 1 d . B .
O61 O 1.43985(15) 0.1129(3) 0.22730(18) 0.0629(7) Uani 1 1 d . . .
C62 C 1.5828(2) 0.0752(4) 0.2125(2) 0.0517(8) Uani 1 1 d . . .
C63 C 1.5989(3) 0.0683(7) 0.1267(3) 0.0846(16) Uani 1 1 d . B .
H63A H 1.6072 0.1649 0.1078 0.127 Uiso 1 1 calc R . .
H63B H 1.5514 0.0245 0.0938 0.127 Uiso 1 1 calc R . .
H63C H 1.6484 0.0110 0.1241 0.127 Uiso 1 1 calc R . .
C64 C 1.5681(3) -0.0757(5) 0.2415(4) 0.0925(18) Uani 1 1 d . B .
H64A H 1.5187 -0.1161 0.2098 0.139 Uiso 1 1 calc R . .
H64B H 1.5602 -0.0718 0.2966 0.139 Uiso 1 1 calc R . .
H64C H 1.6159 -0.1357 0.2365 0.139 Uiso 1 1 calc R . .
C65 C 1.66252(18) 0.1308(4) 0.2639(2) 0.0446(8) Uani 1 1 d . B .
O65 O 1.72967(15) 0.0994(4) 0.2463(2) 0.0825(11) Uani 1 1 d . . .
N71 N 1.65482(15) 0.2072(3) 0.32816(16) 0.0423(6) Uani 1 1 d . . .
H71 H 1.6052 0.2216 0.3399 0.051 Uiso 1 1 calc R B .
C71 C 1.72606(18) 0.2672(4) 0.37934(19) 0.0416(7) Uani 1 1 d . B .
H71A H 1.7770 0.2180 0.3679 0.050 Uiso 1 1 calc R . .
C72 C 1.7227(2) 0.2536(5) 0.4677(2) 0.0576(9) Uani 1 1 d . . .
H72A H 1.7376 0.1560 0.4866 0.069 Uiso 1 1 calc R B .
H72B H 1.6669 0.2769 0.4793 0.069 Uiso 1 1 calc R . .
C73 C 1.7874(3) 0.3639(5) 0.5057(2) 0.0649(11) Uani 1 1 d . B .
H73A H 1.7672 0.4134 0.5498 0.078 Uiso 1 1 calc R . .
H73B H 1.8401 0.3160 0.5259 0.078 Uiso 1 1 calc R . .
C74 C 1.7995(2) 0.4713(4) 0.4407(2) 0.0491(8) Uani 1 1 d . . .
H74A H 1.8565 0.4660 0.4287 0.059 Uiso 1 1 calc R B .
H74B H 1.7889 0.5698 0.4572 0.059 Uiso 1 1 calc R . .
C75 C 1.73642(18) 0.4284(4) 0.36797(18) 0.0401(7) Uani 1 1 d . B .
H75 H 1.6826 0.4765 0.3712 0.048 Uiso 1 1 calc R . .
N75 N 1.76294(15) 0.4673(3) 0.29340(15) 0.0413(6) Uani 1 1 d . . .
H75A H 1.8150 0.4550 0.2884 0.050 Uiso 1 1 calc R B .
O81 O 1.63725(14) 0.5430(4) 0.23512(16) 0.0672(8) Uani 1 1 d . . .
C81 C 1.71113(19) 0.5209(4) 0.2325(2) 0.0410(7) Uani 1 1 d . B .
C82 C 1.7488(2) 0.5604(4) 0.1584(2) 0.0502(8) Uani 1 1 d . . .
C83 C 1.8057(3) 0.4432(7) 0.1350(3) 0.0791(15) Uani 1 1 d . B .
H83A H 1.8534 0.4323 0.1764 0.119 Uiso 1 1 calc R . .
H83B H 1.8246 0.4697 0.0858 0.119 Uiso 1 1 calc R . .
H83C H 1.7753 0.3530 0.1279 0.119 Uiso 1 1 calc R . .
C84 C 1.7960(3) 0.7032(6) 0.1760(3) 0.0763(13) Uani 1 1 d . B .
H84A H 1.8424 0.6888 0.2185 0.114 Uiso 1 1 calc R . .
H84B H 1.7585 0.7751 0.1919 0.114 Uiso 1 1 calc R . .
H84C H 1.8169 0.7357 0.1289 0.114 Uiso 1 1 calc R . .
C85 C 1.6747(3) 0.5709(6) 0.0911(2) 0.0648(11) Uani 1 1 d . B .
O85 O 1.6351(3) 0.4677(5) 0.0665(3) 0.1084(14) Uani 1 1 d . . .
O86 O 1.6624(2) 0.6997(4) 0.0624(2) 0.0875(10) Uani 1 1 d . . .
C86 C 1.5923(4) 0.7133(11) -0.0030(4) 0.139(3) Uani 1 1 d . B .
H86A H 1.5888 0.8119 -0.0221 0.208 Uiso 1 1 calc R . .
H86B H 1.5408 0.6878 0.0157 0.208 Uiso 1 1 calc R . .
H86C H 1.6011 0.6493 -0.0458 0.208 Uiso 1 1 calc R . .

loop_
_atom_site_aniso_label
_atom_site_aniso_U_11
_atom_site_aniso_U_22
_atom_site_aniso_U_33
_atom_site_aniso_U_23
_atom_site_aniso_U_13
_atom_site_aniso_U_12
C1 0.0491(18) 0.068(2) 0.0354(16) -0.0024(17) 0.0100(13) -0.0052(18)
O1 0.0357(11) 0.0745(17) 0.0330(11) -0.0021(12) 0.0054(8) -0.0041(11)
C2 0.090(3) 0.061(3) 0.052(2) -0.013(2) 0.021(2) -0.007(2)
C3 0.085(3) 0.063(3) 0.054(2) 0.003(2) 0.022(2) -0.003(2)
C4 0.068(3) 0.134(5) 0.041(2) -0.002(3) -0.0044(17) -0.007(3)
C5 0.0310(14) 0.0508(19) 0.0395(16) -0.0029(15) 0.0058(12) -0.0039(14)
O5 0.0332(11) 0.094(2) 0.0470(12) -0.0095(14) 0.0127(9) -0.0084(13)
N11 0.0272(12) 0.0701(19) 0.0386(13) -0.0007(14) 0.0066(10) -0.0016(13)
C11 0.0320(14) 0.052(2) 0.0379(16) 0.0017(15) 0.0057(12) 0.0031(14)
C12 0.064(2) 0.052(2) 0.054(2) 0.0103(18) 0.0086(16) -0.0069(18)
C13 0.145(5) 0.080(4) 0.053(3) 0.015(2) 0.009(3) -0.037(4)
C14 0.080(3) 0.063(3) 0.0355(17) 0.0069(17) 0.0060(17) -0.007(2)
C15 0.0304(14) 0.0473(18) 0.0360(15) 0.0052(14) 0.0090(11) 0.0045(13)
N15 0.0248(11) 0.0456(15) 0.0382(13) 0.0030(12) 0.0061(9) 0.0051(11)
C21 0.0278(14) 0.0484(18) 0.0351(15) 0.0005(14) 0.0062(11) 0.0039(13)
O21 0.0317(12) 0.0653(17) 0.0798(18) 0.0283(14) 0.0163(11) 0.0129(12)
C22 0.0351(15) 0.0414(18) 0.0437(17) 0.0001(14) 0.0106(12) -0.0001(13)
C23 0.053(2) 0.062(2) 0.074(2) 0.025(2) 0.0289(18) 0.0139(19)
C24 0.063(2) 0.073(3) 0.075(3) -0.029(2) 0.030(2) -0.024(2)
C25 0.0294(14) 0.0458(18) 0.0413(16) 0.0044(14) 0.0089(11) -0.0017(13)
O25 0.0317(12) 0.0505(14) 0.0844(18) -0.0042(14) 0.0148(11) -0.0076(11)
N31 0.0256(12) 0.0513(17) 0.0440(14) -0.0040(13) 0.0095(10) -0.0005(12)
C31 0.0308(15) 0.051(2) 0.0546(19) -0.0072(16) 0.0190(13) -0.0040(14)
C32 0.051(2) 0.078(3) 0.054(2) -0.018(2) 0.0191(16) 0.001(2)
C33 0.052(7) 0.074(7) 0.079(6) -0.030(5) 0.015(4) 0.002(5)
C33 0.049(5) 0.072(6) 0.089(6) -0.034(5) 0.007(4) -0.007(4)
C34 0.052(2) 0.055(2) 0.089(3) -0.020(2) 0.0073(19) -0.0007(19)
C35 0.0306(15) 0.0454(18) 0.062(2) -0.0058(17) 0.0123(13) -0.0042(14)
N35 0.0265(12) 0.0518(17) 0.0632(18) -0.0044(14) 0.0117(11) 0.0007(12)
C41 0.0289(15) 0.054(2) 0.0492(18) 0.0026(16) 0.0068(12) 0.0013(14)
O41 0.0313(11) 0.0748(17) 0.0531(13) 0.0014(13) 0.0134(9) 0.0059(11)
C42 0.0344(16) 0.079(3) 0.057(2) -0.005(2) 0.0083(14) -0.0049(18)
C43 0.065(3) 0.146(5) 0.073(3) -0.041(3) 0.027(2) -0.027(3)
C44 0.049(2) 0.119(5) 0.084(3) 0.036(3) -0.005(2) -0.003(3)
C45 0.0289(15) 0.054(2) 0.057(2) -0.0138(18) 0.0059(13) 0.0011(15)
O45 0.0281(11) 0.089(2) 0.0672(15) -0.0047(16) 0.0056(10) 0.0027(13)
N51 0.0269(12) 0.0517(18) 0.077(2) -0.0059(16) 0.0115(12) -0.0022(13)
C51 0.0318(16) 0.051(2) 0.086(3) -0.003(2) 0.0100(16) -0.0089(15)
C52 0.072(3) 0.055(3) 0.107(4) 0.000(3) 0.022(3) -0.013(2)
C53 0.055(2) 0.071(3) 0.105(4) -0.004(3) 0.009(2) 0.003(2)
C54 0.0430(19) 0.094(4) 0.076(3) 0.015(3) 0.0048(18) 0.014(2)
C55 0.0211(15) 0.070(3) 0.074(2) 0.012(2) 0.0004(14) 0.0030(16)
N55 0.0245(13) 0.063(2) 0.0642(18) 0.0040(16) 0.0084(12) -0.0037(13)
C61 0.0283(16) 0.061(2) 0.0475(18) -0.0106(16) 0.0039(13) -0.0095(15)
O61 0.0391(13) 0.0703(18) 0.0838(18) -0.0171(15) 0.0231(12) -0.0163(13)
C62 0.0381(17) 0.049(2) 0.068(2) -0.0141(18) 0.0080(15) -0.0078(15)
C63 0.064(3) 0.114(4) 0.073(3) -0.041(3) 0.005(2) 0.017(3)
C64 0.052(2) 0.058(3) 0.167(6) 0.005(3) 0.015(3) -0.008(2)
C65 0.0284(15) 0.0499(19) 0.057(2) -0.0032(16) 0.0103(13) -0.0010(14)
O65 0.0321(13) 0.119(3) 0.099(2) -0.045(2) 0.0189(13) 0.0005(15)
N71 0.0266(12) 0.0497(16) 0.0510(15) -0.0045(13) 0.0072(10) 0.0014(12)
C71 0.0285(14) 0.0484(19) 0.0470(17) 0.0004(15) 0.0030(12) 0.0031(14)
C72 0.054(2) 0.067(3) 0.0501(19) 0.0129(19) 0.0001(15) -0.0039(19)
C73 0.067(2) 0.070(3) 0.052(2) 0.006(2) -0.0092(18) -0.001(2)
C74 0.0416(17) 0.057(2) 0.0467(18) -0.0040(17) -0.0006(14) -0.0018(16)
C75 0.0302(14) 0.0491(19) 0.0405(16) 0.0005(14) 0.0036(12) 0.0035(13)
N75 0.0269(12) 0.0540(17) 0.0431(14) 0.0039(13) 0.0052(10) 0.0048(12)
O81 0.0320(12) 0.095(2) 0.0729(17) 0.0375(17) 0.0039(11) 0.0081(13)
C81 0.0329(15) 0.0400(17) 0.0489(18) 0.0047(14) 0.0024(13) -0.0029(13)
C82 0.0441(17) 0.058(2) 0.0469(18) 0.0126(17) 0.0030(14) 0.0019(17)
C83 0.075(3) 0.113(4) 0.052(2) 0.003(3) 0.017(2) 0.033(3)
C84 0.073(3) 0.080(3) 0.076(3) 0.022(3) 0.010(2) -0.025(3)
C85 0.064(2) 0.074(3) 0.052(2) 0.010(2) -0.0036(18) 0.013(2)
O85 0.118(3) 0.086(3) 0.102(3) -0.008(2) -0.044(2) -0.008(2)
O86 0.095(2) 0.085(2) 0.072(2) 0.0239(19) -0.0190(16) 0.005(2)
C86 0.145(6) 0.156(7) 0.094(4) 0.035(5) -0.049(4) 0.018(6)

loop_
_atom_type_symbol
_atom_type_description
_atom_type_scat_dispersion_real
_atom_type_scat_dispersion_imag
_atom_type_scat_source
C C 0.0033 0.0016 'International Tables Vol C Tables 4.2.6.8 and 6.1.1.4'
H H 0.0000 0.0000 'International Tables Vol C Tables 4.2.6.8 and 6.1.1.4'
N N 0.0061 0.0033 'International Tables Vol C Tables 4.2.6.8 and 6.1.1.4'
O O 0.0106 0.0060 'International Tables Vol C Tables 4.2.6.8 and 6.1.1.4'

loop_
_geom_angle_atom_site_label_1
_geom_angle_atom_site_label_2
_geom_angle_atom_site_label_3
_geom_angle
O1 C1 C2 110.1(3)
O1 C1 C4 102.1(3)
C2 C1 C4 111.5(4)
O1 C1 C3 110.2(3)
C2 C1 C3 111.0(3)
C4 C1 C3 111.5(4)
C5 O1 C1 121.3(2)
C1 C2 H2A 109.5
C1 C2 H2B 109.5
H2A C2 H2B 109.5
C1 C2 H2C 109.5
H2A C2 H2C 109.5
H2B C2 H2C 109.5
C1 C3 H3A 109.5
C1 C3 H3B 109.5
H3A C3 H3B 109.5
C1 C3 H3C 109.5
H3A C3 H3C 109.5
H3B C3 H3C 109.5
C1 C4 H4A 109.5
C1 C4 H4B 109.5
H4A C4 H4B 109.5
C1 C4 H4C 109.5
H4A C4 H4C 109.5
H4B C4 H4C 109.5
O5 C5 N11 124.8(3)
O5 C5 O1 125.3(3)
N11 C5 O1 109.9(2)
C5 N11 C11 122.6(2)
C5 N11 H11 118.7
C11 N11 H11 118.7
N11 C11 C15 115.9(3)
N11 C11 C12 112.7(3)
C15 C11 C12 103.1(3)
N11 C11 H11A 108.3
C15 C11 H11A 108.3
C12 C11 H11A 108.3
C13 C12 C11 105.1(3)
C13 C12 H12A 110.7
C11 C12 H12A 110.7
C13 C12 H12B 110.7
C11 C12 H12B 110.7
H12A C12 H12B 108.8
C14 C13 C12 108.9(4)
C14 C13 H13A 109.9
C12 C13 H13A 109.9
C14 C13 H13B 109.9
C12 C13 H13B 109.9
H13A C13 H13B 108.3
C13 C14 C15 105.5(3)
C13 C14 H14A 110.6
C15 C14 H14A 110.6
C13 C14 H14B 110.6
C15 C14 H14B 110.6
H14A C14 H14B 108.8
N15 C15 C14 113.7(3)
N15 C15 C11 114.1(2)
C14 C15 C11 102.7(3)
N15 C15 H15 108.7
C14 C15 H15 108.7
C11 C15 H15 108.7
C21 N15 C15 122.9(2)
C21 N15 H15A 118.5
C15 N15 H15A 118.5
O21 C21 N15 122.2(3)
O21 C21 C22 119.6(3)
N15 C21 C22 118.0(2)
C23 C22 C24 109.8(4)
C23 C22 C25 107.1(3)
C24 C22 C25 108.3(3)
C23 C22 C21 109.4(3)
C24 C22 C21 106.4(3)
C25 C22 C21 115.8(3)
C22 C23 H23A 109.5
C22 C23 H23B 109.5
H23A C23 H23B 109.5
C22 C23 H23C 109.5
H23A C23 H23C 109.5
H23B C23 H23C 109.5
C22 C24 H24A 109.5
C22 C24 H24B 109.5
H24A C24 H24B 109.5
C22 C24 H24C 109.5
H24A C24 H24C 109.5
H24B C24 H24C 109.5
O25 C25 N31 122.2(3)
O25 C25 C22 119.4(3)
N31 C25 C22 118.3(3)
C25 N31 C31 121.8(2)
C25 N31 H31 119.1
C31 N31 H31 119.1
N31 C31 C32 114.4(3)
N31 C31 C35 112.2(3)
C32 C31 C35 105.7(3)
N31 C31 H31A 108.1
C32 C31 H31A 108.1
C35 C31 H31A 108.1
C33 C32 C31 106.8(5)
C33 C32 C33 40.5(5)
C31 C32 C33 101.6(4)
C33 C32 H32A 137.1
C31 C32 H32A 111.5
C33 C32 H32A 111.5
C33 C32 H32B 72.5
C31 C32 H32B 111.5
C33 C32 H32B 111.5
H32A C32 H32B 109.3
C34 C33 C32 103.0(6)
C34 C33 H33A 111.2
C32 C33 H33A 111.2
C34 C33 H33B 111.2
C32 C33 H33B 111.2
H33A C33 H33B 109.1
C32 C33 C34 105.2(6)
C32 C33 H33C 110.7
C34 C33 H33C 110.7
C32 C33 H33D 110.7
C34 C33 H33D 110.7
H33C C33 H33D 108.8
C33 C34 C33 40.7(5)
C33 C34 C35 107.9(5)
C33 C34 C35 102.1(4)
C33 C34 H34A 110.1
C33 C34 H34A 143.2
C35 C34 H34A 110.1
C33 C34 H34B 110.1
C33 C34 H34B 75.1
C35 C34 H34B 110.1
H34A C34 H34B 108.4
N35 C35 C34 112.3(3)
N35 C35 C31 113.8(3)
C34 C35 C31 104.6(3)
N35 C35 H35 108.6
C34 C35 H35 108.6
C31 C35 H35 108.6
C41 N35 C35 124.3(3)
C41 N35 H35A 117.8
C35 N35 H35A 117.8
O41 C41 N35 122.6(3)
O41 C41 C42 121.4(3)
N35 C41 C42 115.9(3)
C43 C42 C44 110.2(4)
C43 C42 C41 109.4(3)
C44 C42 C41 108.4(4)
C43 C42 C45 108.1(4)
C44 C42 C45 109.3(3)
C41 C42 C45 111.4(3)
C42 C43 H43A 109.5
C42 C43 H43B 109.5
H43A C43 H43B 109.5
C42 C43 H43C 109.5
H43A C43 H43C 109.5
H43B C43 H43C 109.5
C42 C44 H44A 109.5
C42 C44 H44B 109.5
H44A C44 H44B 109.5
C42 C44 H44C 109.5
H44A C44 H44C 109.5
H44B C44 H44C 109.5
O45 C45 N51 123.6(3)
O45 C45 C42 120.9(4)
N51 C45 C42 115.4(3)
C45 N51 C51 123.6(3)
C45 N51 H51 118.2
C51 N51 H51 118.2
N51 C51 C55 113.0(3)
N51 C51 C52 110.6(3)
C55 C51 C52 106.7(4)
N51 C51 H51A 108.8
C55 C51 H51A 108.8
C52 C51 H51A 108.8
C53 C52 C51 105.5(4)
C53 C52 H52A 110.6
C51 C52 H52A 110.6
C53 C52 H52B 110.6
C51 C52 H52B 110.6
H52A C52 H52B 108.8
C52 C53 C54 107.0(4)
C52 C53 H53A 110.3
C54 C53 H53A 110.3
C52 C53 H53B 110.3
C54 C53 H53B 110.3
H53A C53 H53B 108.6
C53 C54 C55 102.3(4)
C53 C54 H54A 111.3
C55 C54 H54A 111.3
C53 C54 H54B 111.3
C55 C54 H54B 111.3
H54A C54 H54B 109.2
N55 C55 C51 114.3(3)
N55 C55 C54 115.1(3)
C51 C55 C54 102.7(4)
N55 C55 H55 108.1
C51 C55 H55 108.1
C54 C55 H55 108.1
C61 N55 C55 124.1(3)
C61 N55 H55A 118.0
C55 N55 H55A 118.0
O61 C61 N55 122.2(3)
O61 C61 C62 120.0(4)
N55 C61 C62 117.6(3)
C64 C62 C63 109.4(4)
C64 C62 C65 106.6(4)
C63 C62 C65 107.8(3)
C64 C62 C61 110.0(3)
C63 C62 C61 108.3(3)
C65 C62 C61 114.6(3)
C62 C63 H63A 109.5
C62 C63 H63B 109.5
H63A C63 H63B 109.5
C62 C63 H63C 109.5
H63A C63 H63C 109.5
H63B C63 H63C 109.5
C62 C64 H64A 109.5
C62 C64 H64B 109.5
H64A C64 H64B 109.5
C62 C64 H64C 109.5
H64A C64 H64C 109.5
H64B C64 H64C 109.5
O65 C65 N71 122.4(3)
O65 C65 C62 119.3(3)
N71 C65 C62 118.2(3)
C65 N71 C71 122.4(2)
C65 N71 H71 118.8
C71 N71 H71 118.8
N71 C71 C75 113.3(3)
N71 C71 C72 114.7(3)
C75 C71 C72 103.3(3)
N71 C71 H71A 108.5
C75 C71 H71A 108.5
C72 C71 H71A 108.5
C71 C72 C73 103.6(3)
C71 C72 H72A 111.0
C73 C72 H72A 111.0
C71 C72 H72B 111.0
C73 C72 H72B 111.0
H72A C72 H72B 109.0
C74 C73 C72 106.5(3)
C74 C73 H73A 110.4
C72 C73 H73A 110.4
C74 C73 H73B 110.4
C72 C73 H73B 110.4
H73A C73 H73B 108.6
C73 C74 C75 105.9(3)
C73 C74 H74A 110.6
C75 C74 H74A 110.6
C73 C74 H74B 110.6
C75 C74 H74B 110.6
H74A C74 H74B 108.7
N75 C75 C71 114.2(3)
N75 C75 C74 113.2(3)
C71 C75 C74 103.0(3)
N75 C75 H75 108.7
C71 C75 H75 108.7
C74 C75 H75 108.7
C81 N75 C75 122.8(3)
C81 N75 H75A 118.6
C75 N75 H75A 118.6
O81 C81 N75 122.6(3)
O81 C81 C82 120.5(3)
N75 C81 C82 116.8(3)
C83 C82 C85 106.6(3)
C83 C82 C81 112.5(3)
C85 C82 C81 105.6(3)
C83 C82 C84 111.3(4)
C85 C82 C84 113.6(4)
C81 C82 C84 107.1(3)
C82 C83 H83A 109.5
C82 C83 H83B 109.5
H83A C83 H83B 109.5
C82 C83 H83C 109.5
H83A C83 H83C 109.5
H83B C83 H83C 109.5
C82 C84 H84A 109.5
C82 C84 H84B 109.5
H84A C84 H84B 109.5
C82 C84 H84C 109.5
H84A C84 H84C 109.5
H84B C84 H84C 109.5
O85 C85 O86 124.4(4)
O85 C85 C82 122.0(4)
O86 C85 C82 113.6(4)
C85 O86 C86 115.0(5)
O86 C86 H86A 109.5
O86 C86 H86B 109.5
H86A C86 H86B 109.5
O86 C86 H86C 109.5
H86A C86 H86C 109.5
H86B C86 H86C 109.5

loop_
_geom_bond_atom_site_label_1
_geom_bond_atom_site_label_2
_geom_bond_distance
C1 O1 1.466(4)
C1 C2 1.509(6)
C1 C4 1.511(5)
C1 C3 1.515(6)
O1 C5 1.347(4)
C2 H2A 0.9700
C2 H2B 0.9700
C2 H2C 0.9700
C3 H3A 0.9700
C3 H3B 0.9700
C3 H3C 0.9700
C4 H4A 0.9700
C4 H4B 0.9700
C4 H4C 0.9700
C5 O5 1.221(3)
C5 N11 1.329(4)
N11 C11 1.447(4)
N11 H11 0.8700
C11 C15 1.536(5)
C11 C12 1.536(5)
C11 H11A 0.9900
C12 C13 1.503(6)
C12 H12A 0.9800
C12 H12B 0.9800
C13 C14 1.473(7)
C13 H13A 0.9800
C13 H13B 0.9800
C14 C15 1.520(5)
C14 H14A 0.9800
C14 H14B 0.9800
C15 N15 1.458(4)
C15 H15 0.9900
N15 C21 1.329(4)
N15 H15A 0.8700
C21 O21 1.229(4)
C21 C22 1.540(4)
C22 C23 1.519(5)
C22 C24 1.535(5)
C22 C25 1.539(4)
C23 H23A 0.9700
C23 H23B 0.9700
C23 H23C 0.9700
C24 H24A 0.9700
C24 H24B 0.9700
C24 H24C 0.9700
C25 O25 1.225(4)
C25 N31 1.339(4)
N31 C31 1.462(4)
N31 H31 0.8700
C31 C32 1.530(5)
C31 C35 1.539(5)
C31 H31A 0.9900
C32 C33 1.493(11)
C32 C33 1.556(11)
C32 H32A 0.9800
C32 H32B 0.9800
C33 C34 1.508(11)
C33 H33A 0.9800
C33 H33B 0.9800
C33 C34 1.527(10)
C33 H33C 0.9800
C33 H33D 0.9800
C34 C35 1.534(5)
C34 H34A 0.9800
C34 H34B 0.9800
C35 N35 1.450(4)
C35 H35 0.9900
N35 C41 1.335(4)
N35 H35A 0.8700
C41 O41 1.230(4)
C41 C42 1.543(5)
C42 C43 1.531(7)
C42 C44 1.535(7)
C42 C45 1.546(5)
C43 H43A 0.9700
C43 H43B 0.9700
C43 H43C 0.9700
C44 H44A 0.9700
C44 H44B 0.9700
C44 H44C 0.9700
C45 O45 1.221(4)
C45 N51 1.320(5)
N51 C51 1.460(5)
N51 H51 0.8700
C51 C55 1.516(6)
C51 C52 1.543(7)
C51 H51A 0.9900
C52 C53 1.451(8)
C52 H52A 0.9800
C52 H52B 0.9800
C53 C54 1.498(7)
C53 H53A 0.9800
C53 H53B 0.9800
C54 C55 1.540(6)
C54 H54A 0.9800
C54 H54B 0.9800
C55 N55 1.476(5)
C55 H55 0.9900
N55 C61 1.325(5)
N55 H55A 0.8700
C61 O61 1.226(4)
C61 C62 1.537(5)
C62 C64 1.516(7)
C62 C63 1.530(6)
C62 C65 1.536(5)
C63 H63A 0.9700
C63 H63B 0.9700
C63 H63C 0.9700
C64 H64A 0.9700
C64 H64B 0.9700
C64 H64C 0.9700
C65 O65 1.210(4)
C65 N71 1.330(4)
N71 C71 1.449(4)
N71 H71 0.8700
C71 C75 1.522(5)
C71 C72 1.524(5)
C71 H71A 0.9900
C72 C73 1.537(6)
C72 H72A 0.9800
C72 H72B 0.9800
C73 C74 1.528(6)
C73 H73A 0.9800
C73 H73B 0.9800
C74 C75 1.534(4)
C74 H74A 0.9800
C74 H74B 0.9800
C75 N75 1.452(4)
C75 H75 0.9900
N75 C81 1.328(4)
N75 H75A 0.8700
O81 C81 1.224(4)
C81 C82 1.533(5)
C82 C83 1.520(6)
C82 C85 1.533(5)
C82 C84 1.538(6)
C83 H83A 0.9700
C83 H83B 0.9700
C83 H83C 0.9700
C84 H84A 0.9700
C84 H84B 0.9700
C84 H84C 0.9700
C85 O85 1.193(6)
C85 O86 1.296(6)
O86 C86 1.472(6)
C86 H86A 0.9700
C86 H86B 0.9700
C86 H86C 0.9700

loop_
_geom_torsion_atom_site_label_1
_geom_torsion_atom_site_label_2
_geom_torsion_atom_site_label_3
_geom_torsion_atom_site_label_4
_geom_torsion
C2 C1 O1 C5 58.9(4)
C4 C1 O1 C5 177.5(4)
C3 C1 O1 C5 -63.9(4)
C1 O1 C5 O5 4.6(6)
C1 O1 C5 N11 -175.5(3)
O5 C5 N11 C11 -9.5(6)
O1 C5 N11 C11 170.7(3)
C5 N11 C11 C15 102.8(4)
C5 N11 C11 C12 -138.7(4)
N11 C11 C12 C13 -153.4(4)
C15 C11 C12 C13 -27.6(4)
C11 C12 C13 C14 6.5(6)
C12 C13 C14 C15 17.6(6)
C13 C14 C15 N15 -158.3(4)
C13 C14 C15 C11 -34.6(4)
N11 C11 C15 N15 -74.9(3)
C12 C11 C15 N15 161.5(3)
N11 C11 C15 C14 161.7(3)
C12 C11 C15 C14 38.0(3)
C14 C15 N15 C21 -139.5(3)
C11 C15 N15 C21 103.2(3)
C15 N15 C21 O21 3.8(5)
C15 N15 C21 C22 179.6(3)
O21 C21 C22 C23 -28.4(4)
N15 C21 C22 C23 155.7(3)
O21 C21 C22 C24 90.1(4)
N15 C21 C22 C24 -85.7(4)
O21 C21 C22 C25 -149.4(3)
N15 C21 C22 C25 34.7(4)
C23 C22 C25 O25 91.9(4)
C24 C22 C25 O25 -26.5(4)
C21 C22 C25 O25 -145.9(3)
C23 C22 C25 N31 -84.3(4)
C24 C22 C25 N31 157.4(3)
C21 C22 C25 N31 38.0(4)
O25 C25 N31 C31 11.9(5)
C22 C25 N31 C31 -172.1(3)
C25 N31 C31 C32 -149.1(3)
C25 N31 C31 C35 90.6(4)
N31 C31 C32 C33 -120.2(5)
C35 C31 C32 C33 3.7(5)
N31 C31 C32 C33 -161.7(5)
C35 C31 C32 C33 -37.8(5)
C33 C32 C33 C34 -61.8(8)
C31 C32 C33 C34 40.6(7)
C31 C32 C33 C34 -26.7(7)
C33 C32 C33 C34 61.5(7)
C32 C33 C34 C33 59.0(7)
C32 C33 C34 C35 -28.9(7)
C32 C33 C34 C33 -64.5(8)
C32 C33 C34 C35 39.0(7)
C33 C34 C35 N35 -118.3(5)
C33 C34 C35 N35 -160.1(5)
C33 C34 C35 C31 5.6(6)
C33 C34 C35 C31 -36.2(5)
N31 C31 C35 N35 -91.3(3)
C32 C31 C35 N35 143.5(3)
N31 C31 C35 C34 145.8(3)
C32 C31 C35 C34 20.5(3)
C34 C35 N35 C41 -152.5(4)
C31 C35 N35 C41 88.9(4)
C35 N35 C41 O41 7.0(6)
C35 N35 C41 C42 -176.6(3)
O41 C41 C42 C43 -14.9(6)
N35 C41 C42 C43 168.6(4)
O41 C41 C42 C44 105.3(4)
N35 C41 C42 C44 -71.2(4)
O41 C41 C42 C45 -134.4(4)
N35 C41 C42 C45 49.1(5)
C43 C42 C45 O45 102.7(4)
C44 C42 C45 O45 -17.3(5)
C41 C42 C45 O45 -137.0(4)
C43 C42 C45 N51 -74.4(4)
C44 C42 C45 N51 165.6(4)
C41 C42 C45 N51 45.9(5)
O45 C45 N51 C51 5.6(6)
C42 C45 N51 C51 -177.3(3)
C45 N51 C51 C55 92.2(4)
C45 N51 C51 C52 -148.3(4)
N51 C51 C52 C53 -122.6(4)
C55 C51 C52 C53 0.6(4)
C51 C52 C53 C54 -24.9(5)
C52 C53 C54 C55 39.2(5)
N51 C51 C55 N55 -90.2(4)
C52 C51 C55 N55 148.1(3)
N51 C51 C55 C54 144.4(3)
C52 C51 C55 C54 22.7(4)
C53 C54 C55 N55 -161.9(3)
C53 C54 C55 C51 -37.1(4)
C51 C55 N55 C61 89.6(4)
C54 C55 N55 C61 -151.8(4)
C55 N55 C61 O61 8.4(6)
C55 N55 C61 C62 -176.1(3)
O61 C61 C62 C64 -10.5(5)
N55 C61 C62 C64 173.9(4)
O61 C61 C62 C63 109.1(4)
N55 C61 C62 C63 -66.5(4)
O61 C61 C62 C65 -130.5(4)
N55 C61 C62 C65 53.9(5)
C64 C62 C65 O65 83.9(5)
C63 C62 C65 O65 -33.5(6)
C61 C62 C65 O65 -154.2(4)
C64 C62 C65 N71 -93.3(4)
C63 C62 C65 N71 149.3(4)
C61 C62 C65 N71 28.6(5)
O65 C65 N71 C71 4.3(6)
C62 C65 N71 C71 -178.5(3)
C65 N71 C71 C75 103.5(4)
C65 N71 C71 C72 -138.3(4)
N71 C71 C72 C73 -162.5(3)
C75 C71 C72 C73 -38.8(4)
C71 C72 C73 C74 21.0(4)
C72 C73 C74 C75 4.4(4)
N71 C71 C75 N75 -70.6(3)
C72 C71 C75 N75 164.8(2)
N71 C71 C75 C74 166.2(3)
C72 C71 C75 C74 41.6(3)
C73 C74 C75 N75 -152.1(3)
C73 C74 C75 C71 -28.2(4)
C71 C75 N75 C81 103.3(4)
C74 C75 N75 C81 -139.2(3)
C75 N75 C81 O81 0.8(6)
C75 N75 C81 C82 178.5(3)
O81 C81 C82 C83 -136.1(4)
N75 C81 C82 C83 46.1(5)
O81 C81 C82 C85 -20.2(5)
N75 C81 C82 C85 162.0(3)
O81 C81 C82 C84 101.3(4)
N75 C81 C82 C84 -76.5(4)
C83 C82 C85 O85 51.9(6)
C81 C82 C85 O85 -68.0(6)
C84 C82 C85 O85 174.9(5)
C83 C82 C85 O86 -125.6(4)
C81 C82 C85 O86 114.5(4)
C84 C82 C85 O86 -2.6(6)
O85 C85 O86 C86 2.0(8)
C82 C85 O86 C86 179.3(5)
